data_9015346
loop_
_publ_author_name
'Sitepu, H.'

_publ_section_title
;
 Structural refinement of neutron powder diffraction data of two-stage
 martensitic phase transformations in Ti50.75Ni47.75Fe1.50 shape memory alloy
;
_journal_name_full 'Powder Diffraction'
_journal_page_first 209
_journal_page_last 218
_journal_paper_doi 10.1154/1.2754715
_journal_volume 22
_journal_year 2007
_chemical_compound_source Synthetic
_chemical_formula_sum 'Ni Ti0.885'
_space_group_IT_number 147
_symmetry_space_group_name_Hall '-P 3'
_symmetry_space_group_name_H-M 'P -3'
_cell_angle_alpha 90
_cell_angle_beta 90
_cell_angle_gamma 120
_cell_length_a 7.3715
_cell_length_b 7.3715
_cell_length_c 5.3020
_cell_formula_units_Z 9
_cell_volume 249.507
_database_code_amcsd 0018295
_exptl_crystal_density_diffrn 6.053
_cod_original_formula_sum 'Ti.885 Ni'
_cod_database_code 9015346
_amcsd_formula_title Ti50.75Ni47.75Fe1.50

loop_
_space_group_symop_operation_xyz
x,y,z
y,-x+y,-z
-x+y,-x,z
-x,-y,-z
-y,x-y,z
x-y,x,-z

loop_
_atom_site_label
_atom_site_fract_x
_atom_site_fract_y
_atom_site_fract_z
_atom_site_occupancy
_atom_site_U_iso_or_equiv
Ti1 0.00000 0.00000 0.00000 0.88500 0.00915
Ni1 0.00000 0.00000 0.50000 1.00000 0.00641
Ti2 -0.00864 0.32420 0.65670 0.88500 0.00915
Ni2 -0.01872 0.32588 0.14702 1.00000 0.00641
Ti3 0.33333 0.66667 0.02990 0.88500 0.00915
Ni3 0.33333 0.66667 0.56560 1.00000 0.00641

loop_
_cod_related_entry_id
_cod_related_entry_database
_cod_related_entry_code
1 AMCSD 0018295
